data_1508175
loop_
_publ_author_name
'Moerdyk, Jonathan P.'
'Bielawski, Christopher W.'

_publ_section_title
;
 Diamidocarbenes as versatile and reversible [2 + 1] cycloaddition
 reagents.
;
_journal_issue 4
_journal_name_full 'Nature chemistry'
_journal_page_first 275
_journal_page_last 280
_journal_paper_doi 10.1038/nchem.1267
_journal_volume 4
_journal_year 2012
_chemical_formula_moiety trans-Et2-4,8-Mes2-6,6-Me2-5,7-dioxo-4,8-diazaspiro[2.5]octane-1,2-dicarboxy
_chemical_formula_sum 'C32 H40 N2 O6'
_chemical_formula_weight 548.66
_chemical_name_common 6MesDACDiethylMaleate
_chemical_name_systematic
; 
 ? 
;
_space_group_IT_number 14
_symmetry_cell_setting monoclinic
_symmetry_space_group_name_Hall '-P 2ybc'
_symmetry_space_group_name_H-M 'P 1 21/c 1'
_atom_sites_solution_hydrogens geom
_atom_sites_solution_primary direct
_atom_sites_solution_secondary difmap
_audit_creation_method SHELXL-97
_cell_angle_alpha 90.00
_cell_angle_beta 101.349(3)
_cell_angle_gamma 90.00
_cell_formula_units_Z 4
_cell_length_a 16.1030(7)
_cell_length_b 10.4950(5)
_cell_length_c 17.6230(7)
_cell_measurement_temperature 120(2)
_cell_volume 2920.1(2)
_computing_cell_refinement 'CrystalClear (Rigaku Inc., 2008)'
_computing_data_collection 'CrystalClear (Rigaku Inc., 2008)'
_computing_data_reduction 'CrystalClear (Rigaku Inc., 2008)'
_computing_structure_refinement 'SHELXL-97 (Sheldrick, 1997)'
_computing_structure_solution 'SHELXS-97 (Sheldrick, 1990)'
_diffrn_ambient_temperature 120(2)
_diffrn_measured_fraction_theta_full 0.977
_diffrn_measured_fraction_theta_max 0.977
_diffrn_measurement_device_type 'CCD area detector'
_diffrn_measurement_method 'phi and omega scans'
_diffrn_radiation_monochromator graphite
_diffrn_radiation_source 'fine-focus sealed tube'
_diffrn_radiation_type MoK\a
_diffrn_radiation_wavelength 0.71073
_diffrn_reflns_av_R_equivalents 0.0876
_diffrn_reflns_av_sigmaI/netI 0.1164
_diffrn_reflns_limit_h_max 19
_diffrn_reflns_limit_h_min -19
_diffrn_reflns_limit_k_max 12
_diffrn_reflns_limit_k_min -12
_diffrn_reflns_limit_l_max 20
_diffrn_reflns_limit_l_min -20
_diffrn_reflns_number 9408
_diffrn_reflns_theta_full 25.00
_diffrn_reflns_theta_max 25.00
_diffrn_reflns_theta_min 3.05
_exptl_absorpt_coefficient_mu 0.086
_exptl_absorpt_correction_type none
_exptl_absorpt_process_details none
_exptl_crystal_colour colorless
_exptl_crystal_density_diffrn 1.248
_exptl_crystal_density_method 'not measured'
_exptl_crystal_description plates
_exptl_crystal_F_000 1176
_exptl_crystal_size_max 0.44
_exptl_crystal_size_mid 0.14
_exptl_crystal_size_min 0.05
_refine_diff_density_max 0.252
_refine_diff_density_min -0.224
_refine_diff_density_rms 0.047
_refine_ls_extinction_method none
_refine_ls_goodness_of_fit_ref 1.006
_refine_ls_hydrogen_treatment constr
_refine_ls_matrix_type full
_refine_ls_number_parameters 371
_refine_ls_number_reflns 5035
_refine_ls_number_restraints 0
_refine_ls_restrained_S_all 1.006
_refine_ls_R_factor_all 0.1588
_refine_ls_R_factor_gt 0.0617
_refine_ls_shift/su_max 0.005
_refine_ls_shift/su_mean 0.000
_refine_ls_structure_factor_coef Fsqd
_refine_ls_weighting_details 'calc w=1/[\s^2^(Fo^2^)+(0.0708P)^2^+0.8056P] where P=(Fo^2^+2Fc^2^)/3'
_refine_ls_weighting_scheme calc
_refine_ls_wR_factor_gt 0.1246
_refine_ls_wR_factor_ref 0.1683
_reflns_number_gt 2529
_reflns_number_total 5035
_reflns_threshold_expression >2sigma(I)
_cod_data_source_file nchem.1267-s3.cif
_cod_data_source_block DACMaleate/2j
_cod_depositor_comments
;
The following automatic conversions were performed:

'_symmetry_cell_setting' value 'Monoclinic' changed to 'monoclinic'
according to /home/saulius/struct/CIF-dictionaries/cif_core.dic
dictionary named 'cif_core.dic' version 2.4.1 from 2010-06-29.

Automatic conversion script
Id: cif_fix_values 1891 2012-01-12 08:04:46Z andrius 
;
_cod_original_sg_symbol_H-M P21/c
_cod_database_code 1508175

loop_
_symmetry_equiv_pos_as_xyz
'x, y, z'
'-x, y+1/2, -z+1/2'
'-x, -y, -z'
'x, -y-1/2, z-1/2'

loop_
_atom_site_label
_atom_site_type_symbol
_atom_site_fract_x
_atom_site_fract_y
_atom_site_fract_z
_atom_site_U_iso_or_equiv
_atom_site_adp_type
_atom_site_occupancy
_atom_site_symmetry_multiplicity
_atom_site_calc_flag
_atom_site_refinement_flags
O1 O 0.42429(15) 0.1791(2) 0.81316(13) 0.0532(7) Uani 1 1 d .
N1 N 0.32655(16) 0.2428(3) 0.71023(15) 0.0382(7) Uani 1 1 d .
C1 C 0.23934(19) 0.2769(3) 0.67580(18) 0.0365(8) Uani 1 1 d .
N2 N 0.17850(15) 0.2170(3) 0.71558(14) 0.0351(7) Uani 1 1 d .
O2 O 0.14431(15) 0.1343(2) 0.82352(13) 0.0523(7) Uani 1 1 d .
C2 C 0.3511(2) 0.2103(3) 0.78675(19) 0.0410(9) Uani 1 1 d .
O3 O 0.08632(13) 0.3240(2) 0.50824(12) 0.0430(6) Uani 1 1 d .
C3 C 0.2856(2) 0.2181(3) 0.83708(18) 0.0420(9) Uani 1 1 d .
O4 O 0.15478(14) 0.1400(3) 0.49782(13) 0.0485(7) Uani 1 1 d .
C4 C 0.1972(2) 0.1845(3) 0.79251(19) 0.0411(9) Uani 1 1 d .
O5 O 0.30750(15) 0.5460(3) 0.58780(14) 0.0555(7) Uani 1 1 d .
C5 C 0.2830(2) 0.3587(4) 0.8643(2) 0.0516(10) Uani 1 1 d .
H5A H 0.2689 0.4134 0.8200 0.077 Uiso 1 1 calc R
H5B H 0.3375 0.3821 0.8939 0.077 Uiso 1 1 calc R
H5C H 0.2411 0.3673 0.8958 0.077 Uiso 1 1 calc R
O6 O 0.25881(14) 0.6017(2) 0.69451(13) 0.0481(6) Uani 1 1 d .
C6 C 0.3084(2) 0.1294(4) 0.90662(19) 0.0532(10) Uani 1 1 d .
H6A H 0.3115 0.0433 0.8889 0.080 Uiso 1 1 calc R
H6B H 0.2659 0.1352 0.9377 0.080 Uiso 1 1 calc R
H6C H 0.3623 0.1538 0.9370 0.080 Uiso 1 1 calc R
C7 C 0.39242(19) 0.2491(3) 0.66456(18) 0.0377(9) Uani 1 1 d .
C8 C 0.4479(2) 0.3543(3) 0.67409(19) 0.0438(9) Uani 1 1 d .
C9 C 0.5036(2) 0.3632(4) 0.6233(2) 0.0472(10) Uani 1 1 d .
H9A H 0.5388 0.4341 0.6266 0.057 Uiso 1 1 calc R
C10 C 0.5093(2) 0.2716(4) 0.5680(2) 0.0483(10) Uani 1 1 d .
C11 C 0.4580(2) 0.1649(4) 0.5652(2) 0.0477(10) Uani 1 1 d .
H11A H 0.4631 0.1004 0.5303 0.057 Uiso 1 1 calc R
C12 C 0.3995(2) 0.1510(3) 0.61281(18) 0.0385(8) Uani 1 1 d .
C13 C 0.3452(2) 0.0334(3) 0.6077(2) 0.0492(10) Uani 1 1 d .
H13A H 0.3390 0.0085 0.6587 0.074 Uiso 1 1 calc R
H13B H 0.3716 -0.0344 0.5845 0.074 Uiso 1 1 calc R
H13C H 0.2905 0.0510 0.5766 0.074 Uiso 1 1 calc R
C14 C 0.5681(2) 0.2886(4) 0.5119(2) 0.0668(12) Uani 1 1 d .
H14A H 0.6103 0.2228 0.5201 0.100 Uiso 1 1 calc R
H14B H 0.5952 0.3703 0.5201 0.100 Uiso 1 1 calc R
H14C H 0.5363 0.2836 0.4599 0.100 Uiso 1 1 calc R
C15 C 0.4510(2) 0.4489(4) 0.7385(2) 0.0545(10) Uani 1 1 d .
H15A H 0.3951 0.4603 0.7488 0.082 Uiso 1 1 calc R
H15B H 0.4718 0.5289 0.7236 0.082 Uiso 1 1 calc R
H15C H 0.4880 0.4179 0.7842 0.082 Uiso 1 1 calc R
C16 C 0.08948(19) 0.2105(3) 0.67828(18) 0.0365(8) Uani 1 1 d .
C17 C 0.0348(2) 0.3093(3) 0.69062(18) 0.0406(9) Uani 1 1 d .
C18 C -0.0496(2) 0.3013(3) 0.65174(19) 0.0430(9) Uani 1 1 d .
H18A H -0.0863 0.3676 0.6569 0.052 Uiso 1 1 calc R
C19 C -0.0803(2) 0.1979(4) 0.6058(2) 0.0447(9) Uani 1 1 d .
C20 C -0.0256(2) 0.0982(4) 0.59967(18) 0.0426(9) Uani 1 1 d .
H20A H -0.0461 0.0270 0.5704 0.051 Uiso 1 1 calc R
C21 C 0.0598(2) 0.1021(3) 0.63651(18) 0.0395(9) Uani 1 1 d .
C22 C 0.1153(2) -0.0138(3) 0.6351(2) 0.0466(9) Uani 1 1 d .
H22A H 0.1732 0.0085 0.6553 0.070 Uiso 1 1 calc R
H22B H 0.1098 -0.0434 0.5829 0.070 Uiso 1 1 calc R
H22C H 0.0980 -0.0799 0.6664 0.070 Uiso 1 1 calc R
C23 C -0.1716(2) 0.1930(4) 0.5636(2) 0.0595(11) Uani 1 1 d .
H23A H -0.1806 0.1175 0.5322 0.089 Uiso 1 1 calc R
H23B H -0.1840 0.2668 0.5311 0.089 Uiso 1 1 calc R
H23C H -0.2082 0.1916 0.6005 0.089 Uiso 1 1 calc R
C24 C 0.0612(2) 0.4160(3) 0.74752(19) 0.0464(9) Uani 1 1 d .
H24A H 0.0221 0.4855 0.7358 0.070 Uiso 1 1 calc R
H24B H 0.1170 0.4445 0.7440 0.070 Uiso 1 1 calc R
H24C H 0.0615 0.3861 0.7990 0.070 Uiso 1 1 calc R
C25 C -0.0469(2) 0.3802(4) 0.4290(2) 0.0593(11) Uani 1 1 d .
H25A H -0.0909 0.3536 0.3870 0.089 Uiso 1 1 calc R
H25B H -0.0231 0.4591 0.4159 0.089 Uiso 1 1 calc R
H25C H -0.0703 0.3919 0.4747 0.089 Uiso 1 1 calc R
C26 C 0.0207(2) 0.2808(3) 0.4440(2) 0.0472(9) Uani 1 1 d .
H26A H -0.0029 0.2005 0.4570 0.057 Uiso 1 1 calc R
H26B H 0.0446 0.2681 0.3981 0.057 Uiso 1 1 calc R
C27 C 0.1500(2) 0.2426(4) 0.5285(2) 0.0399(9) Uani 1 1 d .
C28 C 0.2205(2) 0.2959(3) 0.58841(17) 0.0368(8) Uani 1 1 d .
H28A H 0.2732 0.2999 0.5685 0.044 Uiso 1 1 calc R
C29 C 0.2133(2) 0.4076(3) 0.63870(18) 0.0386(8) Uani 1 1 d .
H29A H 0.1542 0.4290 0.6396 0.046 Uiso 1 1 calc R
C30 C 0.2666(2) 0.5233(4) 0.6361(2) 0.0431(9) Uani 1 1 d .
C31 C 0.3016(3) 0.7248(4) 0.6959(2) 0.0576(11) Uani 1 1 d .
H31A H 0.2776 0.7744 0.6505 0.069 Uiso 1 1 calc R
H31B H 0.3616 0.7128 0.6970 0.069 Uiso 1 1 calc R
C32 C 0.2886(3) 0.7910(4) 0.7677(2) 0.0660(12) Uani 1 1 d .
H32A H 0.3170 0.8718 0.7721 0.099 Uiso 1 1 calc R
H32B H 0.3111 0.7396 0.8121 0.099 Uiso 1 1 calc R
H32C H 0.2291 0.8042 0.7652 0.099 Uiso 1 1 calc R

loop_
_atom_site_aniso_label
_atom_site_aniso_U_11
_atom_site_aniso_U_22
_atom_site_aniso_U_33
_atom_site_aniso_U_23
_atom_site_aniso_U_13
_atom_site_aniso_U_12
O1 0.0418(15) 0.0673(19) 0.0478(14) 0.0032(13) 0.0020(12) 0.0123(13)
N1 0.0348(16) 0.0435(19) 0.0358(16) 0.0005(14) 0.0062(13) 0.0007(13)
C1 0.0326(19) 0.037(2) 0.040(2) 0.0004(17) 0.0081(16) 0.0005(16)
N2 0.0311(15) 0.0376(17) 0.0365(16) 0.0014(13) 0.0060(12) -0.0010(13)
O2 0.0506(15) 0.0595(18) 0.0493(15) 0.0104(13) 0.0158(12) -0.0044(13)
C2 0.042(2) 0.042(2) 0.039(2) -0.0032(17) 0.0078(17) 0.0035(18)
O3 0.0381(14) 0.0438(15) 0.0438(13) 0.0001(12) -0.0002(11) 0.0001(12)
C3 0.040(2) 0.051(2) 0.0357(19) 0.0008(18) 0.0082(16) 0.0024(17)
O4 0.0442(15) 0.0496(18) 0.0527(15) -0.0068(13) 0.0120(12) 0.0000(12)
C4 0.044(2) 0.039(2) 0.042(2) 0.0012(18) 0.0139(18) 0.0027(18)
O5 0.0568(16) 0.0575(18) 0.0565(16) -0.0009(13) 0.0220(14) -0.0140(13)
C5 0.050(2) 0.055(3) 0.051(2) -0.010(2) 0.0125(18) -0.0018(19)
O6 0.0525(15) 0.0383(15) 0.0541(15) -0.0016(13) 0.0116(12) -0.0054(12)
C6 0.053(2) 0.064(3) 0.040(2) 0.006(2) 0.0052(17) 0.001(2)
C7 0.0274(18) 0.048(2) 0.038(2) 0.0030(18) 0.0069(16) 0.0017(17)
C8 0.0322(19) 0.048(2) 0.051(2) 0.0052(19) 0.0088(17) 0.0035(18)
C9 0.036(2) 0.056(3) 0.050(2) 0.003(2) 0.0102(18) -0.0052(18)
C10 0.032(2) 0.066(3) 0.048(2) -0.002(2) 0.0115(17) 0.004(2)
C11 0.037(2) 0.059(3) 0.047(2) -0.0079(19) 0.0087(18) 0.0049(19)
C12 0.0333(19) 0.043(2) 0.0388(19) 0.0023(17) 0.0061(16) 0.0045(17)
C13 0.048(2) 0.043(2) 0.058(2) -0.0102(19) 0.0128(18) 0.0005(19)
C14 0.046(2) 0.093(4) 0.065(3) -0.002(2) 0.019(2) -0.009(2)
C15 0.047(2) 0.053(3) 0.064(2) -0.015(2) 0.0126(19) -0.0095(19)
C16 0.0318(19) 0.041(2) 0.0374(19) 0.0052(17) 0.0098(15) -0.0020(17)
C17 0.042(2) 0.041(2) 0.041(2) 0.0001(17) 0.0149(17) -0.0033(18)
C18 0.035(2) 0.044(2) 0.051(2) 0.0002(19) 0.0126(17) 0.0048(17)
C19 0.037(2) 0.052(3) 0.047(2) 0.0024(19) 0.0128(17) -0.0028(19)
C20 0.041(2) 0.043(2) 0.043(2) 0.0012(17) 0.0074(17) -0.0064(18)
C21 0.039(2) 0.042(2) 0.040(2) 0.0039(18) 0.0124(16) -0.0011(18)
C22 0.043(2) 0.040(2) 0.056(2) -0.0015(18) 0.0105(17) -0.0024(18)
C23 0.037(2) 0.072(3) 0.069(3) -0.003(2) 0.0087(19) -0.002(2)
C24 0.050(2) 0.043(2) 0.048(2) -0.0032(18) 0.0159(17) 0.0041(18)
C25 0.055(2) 0.052(3) 0.063(3) -0.002(2) -0.008(2) 0.005(2)
C26 0.042(2) 0.048(2) 0.048(2) -0.0003(19) -0.0005(17) -0.0024(18)
C27 0.037(2) 0.039(2) 0.044(2) 0.0002(19) 0.0099(17) 0.0017(18)
C28 0.0352(19) 0.040(2) 0.0356(18) -0.0002(17) 0.0070(15) -0.0020(16)
C29 0.0313(18) 0.039(2) 0.045(2) -0.0014(18) 0.0058(15) -0.0007(17)
C30 0.041(2) 0.045(2) 0.042(2) 0.000(2) 0.0048(18) -0.0006(18)
C31 0.069(3) 0.040(2) 0.064(3) -0.002(2) 0.010(2) -0.016(2)
C32 0.075(3) 0.053(3) 0.065(3) -0.007(2) 0.000(2) -0.011(2)

loop_
_atom_type_symbol
_atom_type_description
_atom_type_scat_dispersion_real
_atom_type_scat_dispersion_imag
_atom_type_scat_source
C C 0.0033 0.0016 'International Tables Vol C Tables 4.2.6.8 and 6.1.1.4'
H H 0.0000 0.0000 'International Tables Vol C Tables 4.2.6.8 and 6.1.1.4'
N N 0.0061 0.0033 'International Tables Vol C Tables 4.2.6.8 and 6.1.1.4'
O O 0.0106 0.0060 'International Tables Vol C Tables 4.2.6.8 and 6.1.1.4'

loop_
_geom_angle_atom_site_label_1
_geom_angle_atom_site_label_2
_geom_angle_atom_site_label_3
_geom_angle
C2 N1 C7 117.1(3)
C2 N1 C1 122.5(3)
C7 N1 C1 120.4(2)
N2 C1 N1 112.2(2)
N2 C1 C28 121.7(3)
N1 C1 C28 115.8(3)
N2 C1 C29 115.8(3)
N1 C1 C29 123.6(3)
C28 C1 C29 58.1(2)
C4 N2 C1 123.0(3)
C4 N2 C16 116.1(3)
C1 N2 C16 119.9(2)
O1 C2 N1 120.7(3)
O1 C2 C3 121.6(3)
N1 C2 C3 117.7(3)
C27 O3 C26 114.3(3)
C2 C3 C4 112.0(3)
C2 C3 C6 110.7(3)
C4 C3 C6 109.0(3)
C2 C3 C5 107.3(3)
C4 C3 C5 107.4(3)
C6 C3 C5 110.4(3)
O2 C4 N2 120.9(3)
O2 C4 C3 122.2(3)
N2 C4 C3 116.9(3)
C3 C5 H5A 109.5
C3 C5 H5B 109.5
H5A C5 H5B 109.5
C3 C5 H5C 109.5
H5A C5 H5C 109.5
H5B C5 H5C 109.5
C30 O6 C31 116.1(3)
C3 C6 H6A 109.5
C3 C6 H6B 109.5
H6A C6 H6B 109.5
C3 C6 H6C 109.5
H6A C6 H6C 109.5
H6B C6 H6C 109.5
C12 C7 C8 121.6(3)
C12 C7 N1 119.4(3)
C8 C7 N1 119.0(3)
C9 C8 C7 116.8(3)
C9 C8 C15 120.8(3)
C7 C8 C15 122.3(3)
C10 C9 C8 123.1(4)
C10 C9 H9A 118.4
C8 C9 H9A 118.4
C9 C10 C11 117.7(3)
C9 C10 C14 121.0(4)
C11 C10 C14 121.2(4)
C10 C11 C12 122.3(3)
C10 C11 H11A 118.9
C12 C11 H11A 118.9
C11 C12 C7 118.1(3)
C11 C12 C13 120.3(3)
C7 C12 C13 121.6(3)
C12 C13 H13A 109.5
C12 C13 H13B 109.5
H13A C13 H13B 109.5
C12 C13 H13C 109.5
H13A C13 H13C 109.5
H13B C13 H13C 109.5
C10 C14 H14A 109.5
C10 C14 H14B 109.5
H14A C14 H14B 109.5
C10 C14 H14C 109.5
H14A C14 H14C 109.5
H14B C14 H14C 109.5
C8 C15 H15A 109.5
C8 C15 H15B 109.5
H15A C15 H15B 109.5
C8 C15 H15C 109.5
H15A C15 H15C 109.5
H15B C15 H15C 109.5
C21 C16 C17 121.8(3)
C21 C16 N2 118.9(3)
C17 C16 N2 119.1(3)
C18 C17 C16 117.2(3)
C18 C17 C24 119.4(3)
C16 C17 C24 123.2(3)
C19 C18 C17 122.3(3)
C19 C18 H18A 118.9
C17 C18 H18A 118.9
C20 C19 C18 118.6(3)
C20 C19 C23 120.5(3)
C18 C19 C23 121.0(3)
C19 C20 C21 121.5(3)
C19 C20 H20A 119.3
C21 C20 H20A 119.3
C16 C21 C20 118.3(3)
C16 C21 C22 121.6(3)
C20 C21 C22 119.9(3)
C21 C22 H22A 109.5
C21 C22 H22B 109.5
H22A C22 H22B 109.5
C21 C22 H22C 109.5
H22A C22 H22C 109.5
H22B C22 H22C 109.5
C19 C23 H23A 109.5
C19 C23 H23B 109.5
H23A C23 H23B 109.5
C19 C23 H23C 109.5
H23A C23 H23C 109.5
H23B C23 H23C 109.5
C17 C24 H24A 109.5
C17 C24 H24B 109.5
H24A C24 H24B 109.5
C17 C24 H24C 109.5
H24A C24 H24C 109.5
H24B C24 H24C 109.5
C26 C25 H25A 109.5
C26 C25 H25B 109.5
H25A C25 H25B 109.5
C26 C25 H25C 109.5
H25A C25 H25C 109.5
H25B C25 H25C 109.5
O3 C26 C25 108.1(3)
O3 C26 H26A 110.1
C25 C26 H26A 110.1
O3 C26 H26B 110.1
C25 C26 H26B 110.1
H26A C26 H26B 108.4
O4 C27 O3 124.3(3)
O4 C27 C28 122.6(3)
O3 C27 C28 112.8(3)
C29 C28 C27 125.2(3)
C29 C28 C1 61.6(2)
C27 C28 C1 129.5(3)
C29 C28 H28A 110.7
C27 C28 H28A 110.7
C1 C28 H28A 110.7
C28 C29 C30 120.6(3)
C28 C29 C1 60.3(2)
C30 C29 C1 128.7(3)
C28 C29 H29A 112.4
C30 C29 H29A 112.4
C1 C29 H29A 112.4
O5 C30 O6 124.8(3)
O5 C30 C29 125.6(3)
O6 C30 C29 109.5(3)
O6 C31 C32 106.3(3)
O6 C31 H31A 110.5
C32 C31 H31A 110.5
O6 C31 H31B 110.5
C32 C31 H31B 110.5
H31A C31 H31B 108.7
C31 C32 H32A 109.5
C31 C32 H32B 109.5
H32A C32 H32B 109.5
C31 C32 H32C 109.5
H32A C32 H32C 109.5
H32B C32 H32C 109.5

loop_
_geom_bond_atom_site_label_1
_geom_bond_atom_site_label_2
_geom_bond_distance
O1 C2 1.224(4)
N1 C2 1.372(4)
N1 C7 1.454(4)
N1 C1 1.460(4)
C1 N2 1.455(4)
C1 C28 1.523(4)
C1 C29 1.542(5)
N2 C4 1.372(4)
N2 C16 1.456(4)
O2 C4 1.219(4)
C2 C3 1.508(5)
O3 C27 1.329(4)
O3 C26 1.461(4)
C3 C4 1.526(5)
C3 C6 1.526(5)
C3 C5 1.554(5)
O4 C27 1.215(4)
O5 C30 1.198(4)
C5 H5A 0.9600
C5 H5B 0.9600
C5 H5C 0.9600
O6 C30 1.342(4)
O6 C31 1.462(4)
C6 H6A 0.9600
C6 H6B 0.9600
C6 H6C 0.9600
C7 C12 1.395(5)
C7 C8 1.409(5)
C8 C9 1.389(5)
C8 C15 1.502(5)
C9 C10 1.385(5)
C9 H9A 0.9300
C10 C11 1.386(5)
C10 C14 1.509(5)
C11 C12 1.387(5)
C11 H11A 0.9300
C12 C13 1.505(5)
C13 H13A 0.9600
C13 H13B 0.9600
C13 H13C 0.9600
C14 H14A 0.9600
C14 H14B 0.9600
C14 H14C 0.9600
C15 H15A 0.9600
C15 H15B 0.9600
C15 H15C 0.9600
C16 C21 1.388(5)
C16 C17 1.405(5)
C17 C18 1.398(4)
C17 C24 1.508(5)
C18 C19 1.386(5)
C18 H18A 0.9300
C19 C20 1.385(5)
C19 C23 1.513(5)
C20 C21 1.401(4)
C20 H20A 0.9300
C21 C22 1.512(5)
C22 H22A 0.9600
C22 H22B 0.9600
C22 H22C 0.9600
C23 H23A 0.9600
C23 H23B 0.9600
C23 H23C 0.9600
C24 H24A 0.9600
C24 H24B 0.9600
C24 H24C 0.9600
C25 C26 1.494(5)
C25 H25A 0.9600
C25 H25B 0.9600
C25 H25C 0.9600
C26 H26A 0.9700
C26 H26B 0.9700
C27 C28 1.498(5)
C28 C29 1.489(4)
C28 H28A 0.9800
C29 C30 1.493(5)
C29 H29A 0.9800
C31 C32 1.494(5)
C31 H31A 0.9700
C31 H31B 0.9700
C32 H32A 0.9600
C32 H32B 0.9600
C32 H32C 0.9600
